data_1505196
loop_
_publ_author_name
'Bis, Joanna A.'
'Vishweshwar, Peddy'
'Weyna, David'
'Zaworotko, Michael J.'

_publ_section_title
;
 Hierarchy of Supramolecular Synthons:&#x00A0; Persistent
 Hydroxyl&#x00B7;&#x00B7;&#x00B7;Pyridine Hydrogen Bonds in Cocrystals
 That Contain a Cyano Acceptor
;
_journal_issue 3
_journal_name_full 'Molecular Pharmaceutics'
_journal_page_first 401
_journal_paper_doi 10.1021/mp070012s
_journal_volume 4
_journal_year 2007
_chemical_formula_sum 'C24 H18 N4 O2'
_chemical_formula_weight 394.42
_chemical_name_systematic
; 
 ? 
;
_space_group_IT_number 2
_symmetry_cell_setting triclinic
_symmetry_space_group_name_Hall '-P 1'
_symmetry_space_group_name_H-M 'P -1'
_atom_sites_solution_hydrogens geom
_atom_sites_solution_primary direct
_atom_sites_solution_secondary difmap
_audit_creation_method SHELXL-97
_cell_angle_alpha 96.647(7)
_cell_angle_beta 94.498(8)
_cell_angle_gamma 95.474(7)
_cell_formula_units_Z 1
_cell_length_a 3.8483(17)
_cell_length_b 8.755(4)
_cell_length_c 14.364(6)
_cell_measurement_reflns_used 1417
_cell_measurement_temperature 100(2)
_cell_measurement_theta_max 27.85
_cell_measurement_theta_min 2.60
_cell_volume 476.5(4)
_computing_cell_refinement 'Bruker SMART'
_computing_data_collection 'Bruker SMART'
_computing_data_reduction 'Bruker SAINT'
_computing_molecular_graphics 'Bruker SHELXTL'
_computing_publication_material 'Bruker SHELXTL'
_computing_structure_refinement 'SHELXL-97 (Sheldrick, 1997)'
_computing_structure_solution 'SHELXS-97 (Sheldrick, 1990)'
_diffrn_ambient_temperature 100(2)
_diffrn_measured_fraction_theta_full 0.974
_diffrn_measured_fraction_theta_max 0.974
_diffrn_measurement_device_type 'CCD area detector'
_diffrn_measurement_method 'phi and omega scans'
_diffrn_radiation_monochromator graphite
_diffrn_radiation_source 'fine-focus sealed tube'
_diffrn_radiation_type MoK\a
_diffrn_radiation_wavelength 0.71073
_diffrn_reflns_av_R_equivalents 0.0370
_diffrn_reflns_av_sigmaI/netI 0.0709
_diffrn_reflns_limit_h_max 3
_diffrn_reflns_limit_h_min -4
_diffrn_reflns_limit_k_max 10
_diffrn_reflns_limit_k_min -10
_diffrn_reflns_limit_l_max 17
_diffrn_reflns_limit_l_min -17
_diffrn_reflns_number 2749
_diffrn_reflns_theta_full 26.37
_diffrn_reflns_theta_max 26.37
_diffrn_reflns_theta_min 1.43
_exptl_absorpt_coefficient_mu 0.090
_exptl_absorpt_correction_T_max 1.000
_exptl_absorpt_correction_T_min 0.620
_exptl_absorpt_correction_type SADABS
_exptl_crystal_colour colorless
_exptl_crystal_density_diffrn 1.374
_exptl_crystal_density_meas 0
_exptl_crystal_density_method 'not measured'
_exptl_crystal_description rod
_exptl_crystal_F_000 206
_exptl_crystal_size_max 0.30
_exptl_crystal_size_mid 0.10
_exptl_crystal_size_min 0.10
_refine_diff_density_max 0.359
_refine_diff_density_min -0.352
_refine_diff_density_rms 0.083
_refine_ls_extinction_method none
_refine_ls_goodness_of_fit_ref 1.042
_refine_ls_hydrogen_treatment mixed
_refine_ls_matrix_type full
_refine_ls_number_parameters 136
_refine_ls_number_reflns 1888
_refine_ls_number_restraints 0
_refine_ls_restrained_S_all 1.042
_refine_ls_R_factor_all 0.0906
_refine_ls_R_factor_gt 0.0659
_refine_ls_shift/su_max 0.000
_refine_ls_shift/su_mean 0.000
_refine_ls_structure_factor_coef Fsqd
_refine_ls_weighting_details 'calc w=1/[\s^2^(Fo^2^)+(0.1082P)^2^+0.0000P] where P=(Fo^2^+2Fc^2^)/3'
_refine_ls_weighting_scheme calc
_refine_ls_wR_factor_gt 0.1676
_refine_ls_wR_factor_ref 0.1926
_reflns_number_gt 1357
_reflns_number_total 1888
_reflns_threshold_expression >2sigma(I)
_cod_data_source_file mp070012ssi20070321_042355.cif
_cod_data_source_block jb434a
_cod_depositor_comments
;
The following automatic conversions were performed:

'_symmetry_cell_setting' value 'Triclinic' changed to 'triclinic'
according to /home/saulius/struct/CIF-dictionaries/cif_core.dic
dictionary named 'cif_core.dic' version 2.4.1 from 2010-06-29.

Automatic conversion script
Id: cif_fix_values 1715 2011-07-08 13:25:40Z adriana 
;
_cod_original_cell_volume 476.6(4)
_cod_original_sg_symbol_H-M P-1
_cod_database_code 1505196

loop_
_symmetry_equiv_pos_as_xyz
'x, y, z'
'-x, -y, -z'

loop_
_atom_site_label
_atom_site_type_symbol
_atom_site_fract_x
_atom_site_fract_y
_atom_site_fract_z
_atom_site_U_iso_or_equiv
_atom_site_adp_type
_atom_site_occupancy
_atom_site_symmetry_multiplicity
_atom_site_calc_flag
_atom_site_refinement_flags
O1 O 0.3390(5) 0.3529(2) 0.32146(12) 0.0311(5) Uani 1 1 d .
H1 H 0.2894 0.4474 0.3392 0.037 Uiso 1 1 d R
N1 N 0.9475(6) 0.2027(3) -0.10035(16) 0.0343(6) Uani 1 1 d .
C1 C 0.4672(6) 0.3272(3) 0.23719(17) 0.0251(6) Uani 1 1 d .
C2 C 0.5086(6) 0.1761(3) 0.20271(17) 0.0270(6) Uani 1 1 d .
H2 H 0.4476 0.0948 0.2387 0.032 Uiso 1 1 calc R
C3 C 0.6372(6) 0.1428(3) 0.11674(17) 0.0266(6) Uani 1 1 d .
H3 H 0.6672 0.0391 0.0939 0.032 Uiso 1 1 calc R
C4 C 0.7229(6) 0.2615(3) 0.06355(17) 0.0247(6) Uani 1 1 d .
C5 C 0.6852(6) 0.4129(3) 0.09859(18) 0.0268(6) Uani 1 1 d .
H5 H 0.7482 0.4945 0.0630 0.032 Uiso 1 1 calc R
C6 C 0.5577(6) 0.4451(3) 0.18421(18) 0.0283(6) Uani 1 1 d .
H6 H 0.5310 0.5490 0.2075 0.034 Uiso 1 1 calc R
C7 C 0.8493(6) 0.2280(3) -0.02746(19) 0.0285(6) Uani 1 1 d .
N11 N 0.2169(5) 0.6466(2) 0.38317(15) 0.0302(6) Uani 1 1 d .
C11 C 0.1221(7) 0.7601(3) 0.33571(19) 0.0324(6) Uani 1 1 d .
H11 H 0.1129 0.7444 0.2690 0.039 Uiso 1 1 calc R
C12 C 0.0374(7) 0.8980(3) 0.37787(17) 0.0297(6) Uani 1 1 d .
H12 H -0.0278 0.9750 0.3404 0.036 Uiso 1 1 calc R
C13 C 0.0460(6) 0.9263(3) 0.47581(16) 0.0235(6) Uani 1 1 d .
C14 C 0.1455(7) 0.8087(3) 0.52482(18) 0.0316(6) Uani 1 1 d .
H14 H 0.1574 0.8211 0.5916 0.038 Uiso 1 1 calc R
C15 C 0.2273(7) 0.6735(3) 0.47694(18) 0.0325(6) Uani 1 1 d .
H15 H 0.2952 0.5947 0.5126 0.039 Uiso 1 1 calc R

loop_
_atom_site_aniso_label
_atom_site_aniso_U_11
_atom_site_aniso_U_22
_atom_site_aniso_U_33
_atom_site_aniso_U_23
_atom_site_aniso_U_13
_atom_site_aniso_U_12
O1 0.0456(11) 0.0350(10) 0.0131(10) 0.0004(7) 0.0018(8) 0.0098(8)
N1 0.0480(14) 0.0354(13) 0.0182(13) 0.0003(10) 0.0021(10) 0.0028(10)
C1 0.0272(12) 0.0347(14) 0.0117(12) 0.0002(10) -0.0048(9) 0.0039(10)
C2 0.0334(13) 0.0305(13) 0.0158(13) 0.0032(10) -0.0042(10) 0.0020(10)
C3 0.0317(13) 0.0280(13) 0.0182(14) -0.0008(10) -0.0043(10) 0.0029(10)
C4 0.0276(13) 0.0298(13) 0.0153(13) 0.0009(10) -0.0023(9) 0.0013(10)
C5 0.0333(13) 0.0273(13) 0.0192(13) 0.0054(10) -0.0007(10) -0.0007(10)
C6 0.0345(14) 0.0267(13) 0.0218(14) -0.0026(11) -0.0038(10) 0.0051(10)
C7 0.0337(14) 0.0298(14) 0.0199(14) 0.0009(11) -0.0028(11) 0.0001(11)
N11 0.0352(12) 0.0365(12) 0.0181(12) -0.0013(9) 0.0025(9) 0.0057(9)
C11 0.0442(15) 0.0384(15) 0.0153(13) 0.0049(11) 0.0038(11) 0.0058(12)
C12 0.0418(15) 0.0356(14) 0.0131(13) 0.0050(10) 0.0030(10) 0.0093(11)
C13 0.0248(12) 0.0313(13) 0.0138(13) 0.0024(10) 0.0005(9) 0.0017(10)
C14 0.0453(16) 0.0351(14) 0.0138(13) 0.0028(11) -0.0022(11) 0.0060(12)
C15 0.0467(16) 0.0341(14) 0.0165(14) 0.0035(11) -0.0020(11) 0.0072(12)

loop_
_atom_type_symbol
_atom_type_description
_atom_type_scat_dispersion_real
_atom_type_scat_dispersion_imag
_atom_type_scat_source
C C 0.0033 0.0016 'International Tables Vol C Tables 4.2.6.8 and 6.1.1.4'
H H 0.0000 0.0000 'International Tables Vol C Tables 4.2.6.8 and 6.1.1.4'
N N 0.0061 0.0033 'International Tables Vol C Tables 4.2.6.8 and 6.1.1.4'
O O 0.0106 0.0060 'International Tables Vol C Tables 4.2.6.8 and 6.1.1.4'

loop_
_geom_angle_atom_site_label_1
_geom_angle_atom_site_label_2
_geom_angle_atom_site_label_3
_geom_angle
_geom_angle_site_symmetry_3
O1 C1 C2 118.1(2) .
O1 C1 C6 122.7(2) .
C2 C1 C6 119.3(2) .
C3 C2 C1 120.6(2) .
C2 C3 C4 119.7(2) .
C5 C4 C3 119.6(2) .
C5 C4 C7 120.0(2) .
C3 C4 C7 120.4(2) .
C6 C5 C4 120.3(2) .
C5 C6 C1 120.4(2) .
N1 C7 C4 179.2(3) .
C11 N11 C15 116.3(2) .
N11 C11 C12 123.5(2) .
C11 C12 C13 120.4(2) .
C14 C13 C12 116.0(2) .
C14 C13 C13 122.0(3) 2_576
C12 C13 C13 122.1(3) 2_576
C15 C14 C13 120.0(2) .
N11 C15 C14 123.9(2) .

loop_
_geom_bond_atom_site_label_1
_geom_bond_atom_site_label_2
_geom_bond_distance
_geom_bond_site_symmetry_2
O1 C1 1.346(3) .
N1 C7 1.146(3) .
C1 C2 1.386(4) .
C1 C6 1.386(4) .
C2 C3 1.377(4) .
C3 C4 1.389(4) .
C4 C5 1.388(3) .
C4 C7 1.439(4) .
C5 C6 1.369(4) .
N11 C11 1.332(3) .
N11 C15 1.337(3) .
C11 C12 1.367(4) .
C12 C13 1.397(3) .
C13 C14 1.380(4) .
C13 C13 1.480(5) 2_576
C14 C15 1.374(4) .

loop_
_geom_hbond_atom_site_label_D
_geom_hbond_atom_site_label_H
_geom_hbond_atom_site_label_A
_geom_hbond_distance_DH
_geom_hbond_distance_HA
_geom_hbond_distance_DA
_geom_hbond_angle_DHA
O1 H1 N11 0.88 1.84 2.718(3) 175.4

loop_
_geom_torsion_atom_site_label_1
_geom_torsion_atom_site_label_2
_geom_torsion_atom_site_label_3
_geom_torsion_atom_site_label_4
_geom_torsion
_geom_torsion_site_symmetry_1
_geom_torsion_site_symmetry_4
O1 C1 C2 C3 179.74(19) . .
C6 C1 C2 C3 -0.2(3) . .
C1 C2 C3 C4 -0.7(3) . .
C2 C3 C4 C5 1.4(3) . .
C2 C3 C4 C7 -178.4(2) . .
C3 C4 C5 C6 -1.3(3) . .
C7 C4 C5 C6 178.5(2) . .
C4 C5 C6 C1 0.5(4) . .
O1 C1 C6 C5 -179.6(2) . .
C2 C1 C6 C5 0.3(3) . .
C5 C4 C7 N1 -40(19) . .
C3 C4 C7 N1 140(19) . .
C15 N11 C11 C12 -0.2(4) . .
N11 C11 C12 C13 -0.2(4) . .
C11 C12 C13 C14 0.4(4) . .
C11 C12 C13 C13 -179.6(3) . 2_576
C12 C13 C14 C15 -0.3(4) . .
C13 C13 C14 C15 179.7(3) 2_576 .
C11 N11 C15 C14 0.3(4) . .
C13 C14 C15 N11 -0.1(4) . .
